data_2226449
loop_
_publ_author_name
'Pervez, Humayun'
'Yaqub, Muhammad'
'Ramzan, Muhammad'
'Tahir, M. Nawaz'

_publ_section_title
;
 4-(3-Iodophenyl)-1-(2-oxoindolin-3-ylidene)thiosemicarbazide
;
_journal_coeditor_code GK2281
_journal_issue 7
_journal_name_full 'Acta Crystallographica Section E'
_journal_page_first o1629
_journal_paper_doi 10.1107/S1600536810021938
_journal_volume 66
_journal_year 2010
_chemical_formula_iupac 'C15 H11 I N4 O S'
_chemical_formula_moiety 'C15 H11 I N4 O S'
_chemical_formula_sum 'C15 H11 I N4 O S'
_chemical_formula_weight 422.24
_chemical_name_systematic
;
4-(3-Iodophenyl)-1-(2-oxoindolin-3-ylidene)thiosemicarbazide
;
_space_group_IT_number 14
_symmetry_cell_setting monoclinic
_symmetry_space_group_name_Hall '-P 2ybc'
_symmetry_space_group_name_H-M 'P 1 21/c 1'
_atom_sites_solution_hydrogens geom
_atom_sites_solution_primary direct
_atom_sites_solution_secondary difmap
_audit_creation_method SHELXL-97
_cell_angle_alpha 90
_cell_angle_beta 100.153(4)
_cell_angle_gamma 90
_cell_formula_units_Z 4
_cell_length_a 5.7620(3)
_cell_length_b 16.7989(11)
_cell_length_c 16.1520(10)
_cell_measurement_reflns_used 1677
_cell_measurement_temperature 296(2)
_cell_measurement_theta_max 25.25
_cell_measurement_theta_min 2.74
_cell_volume 1538.95(16)
_computing_cell_refinement 'SAINT (Bruker, 2007)'
_computing_data_collection 'APEX2 (Bruker, 2007)'
_computing_data_reduction SAINT
_computing_molecular_graphics 'ORTEP-3 for Windows (Farrugia, 1997) and PLATON (Spek, 2009)'
_computing_publication_material
;
WinGX (Farrugia, 1999) and PLATON  (Spek, 2009)
;
_computing_structure_refinement 'SHELXL97 (Sheldrick, 2008)'
_computing_structure_solution 'SHELXS97 (Sheldrick, 2008)'
_diffrn_ambient_temperature 296(2)
_diffrn_detector_area_resol_mean 8.10
_diffrn_measured_fraction_theta_full 0.999
_diffrn_measured_fraction_theta_max 0.999
_diffrn_measurement_device_type 'Bruker Kappa APEXII CCD'
_diffrn_measurement_method \w
_diffrn_radiation_monochromator graphite
_diffrn_radiation_source 'fine-focus sealed tube'
_diffrn_radiation_type MoK\a
_diffrn_radiation_wavelength 0.71073
_diffrn_reflns_av_R_equivalents 0.0221
_diffrn_reflns_av_sigmaI/netI 0.0204
_diffrn_reflns_limit_h_max 6
_diffrn_reflns_limit_h_min -6
_diffrn_reflns_limit_k_max 20
_diffrn_reflns_limit_k_min -20
_diffrn_reflns_limit_l_max 19
_diffrn_reflns_limit_l_min -16
_diffrn_reflns_number 11310
_diffrn_reflns_theta_full 25.25
_diffrn_reflns_theta_max 25.25
_diffrn_reflns_theta_min 2.74
_diffrn_standards_decay_% 0
_diffrn_standards_interval_count 0
_diffrn_standards_interval_time 0
_diffrn_standards_number 0
_exptl_absorpt_coefficient_mu 2.223
_exptl_absorpt_correction_T_max 0.752
_exptl_absorpt_correction_T_min 0.742
_exptl_absorpt_correction_type multi-scan
_exptl_absorpt_process_details '(SADABS; Bruker, 2005)'
_exptl_crystal_colour yellow
_exptl_crystal_density_diffrn 1.822
_exptl_crystal_density_method 'not measured'
_exptl_crystal_description needle
_exptl_crystal_F_000 824
_exptl_crystal_size_max 0.32
_exptl_crystal_size_mid 0.14
_exptl_crystal_size_min 0.12
_refine_diff_density_max 2.756
_refine_diff_density_min -0.475
_refine_ls_goodness_of_fit_ref 1.012
_refine_ls_hydrogen_treatment constr
_refine_ls_matrix_type full
_refine_ls_number_parameters 199
_refine_ls_number_reflns 2778
_refine_ls_number_restraints 0
_refine_ls_restrained_S_all 1.012
_refine_ls_R_factor_all 0.1056
_refine_ls_R_factor_gt 0.0545
_refine_ls_shift/su_max 0.000
_refine_ls_shift/su_mean 0.000
_refine_ls_structure_factor_coef Fsqd
_refine_ls_weighting_details 'calc w=1/[\s^2^(Fo^2^)+(0.0776P)^2^+1.1429P] where P=(Fo^2^+2Fc^2^)/3'
_refine_ls_weighting_scheme calc
_refine_ls_wR_factor_gt 0.1291
_refine_ls_wR_factor_ref 0.1572
_reflns_number_gt 1677
_reflns_number_total 2778
_reflns_threshold_expression I>2\s(I)
_cod_data_source_file gk2281.cif
_cod_data_source_block I
_cod_original_cell_volume 1538.96(16)
_cod_original_sg_symbol_H-M 'P 21/c'
_cod_database_code 2226449
_cod_database_fobs_code 2226449

loop_
_symmetry_equiv_pos_site_id
_symmetry_equiv_pos_as_xyz
1 x,y,z
2 -x,1/2+y,1/2-z
3 -x,-y,-z
4 x,1/2-y,1/2+z

loop_
_atom_site_aniso_label
_atom_site_aniso_U_11
_atom_site_aniso_U_22
_atom_site_aniso_U_33
_atom_site_aniso_U_12
_atom_site_aniso_U_13
_atom_site_aniso_U_23
I1 0.0373(4) 0.0617(5) 0.0487(4) 0.0009(3) 0.0153(3) 0.0093(3)
S1 0.0525(15) 0.083(2) 0.0409(14) -0.0148(14) 0.0096(11) 0.0018(14)
O1 0.038(3) 0.052(4) 0.050(4) -0.003(3) 0.021(3) -0.001(3)
N1 0.034(4) 0.039(4) 0.052(5) -0.007(3) 0.020(3) 0.000(4)
N2 0.026(4) 0.041(4) 0.038(4) -0.002(3) 0.011(3) 0.002(3)
N3 0.032(4) 0.048(5) 0.034(4) -0.006(3) 0.012(3) 0.005(4)
N4 0.026(4) 0.037(4) 0.040(4) -0.005(3) 0.009(3) 0.001(3)
C1 0.030(5) 0.033(5) 0.058(7) 0.004(4) 0.023(4) 0.005(5)
C2 0.027(4) 0.036(5) 0.054(6) -0.002(4) 0.013(4) 0.008(5)
C3 0.039(5) 0.048(6) 0.063(7) -0.014(4) 0.010(5) 0.002(5)
C4 0.051(6) 0.063(7) 0.058(7) -0.013(5) 0.006(5) -0.001(6)
C5 0.063(6) 0.063(7) 0.039(6) -0.016(5) 0.011(5) 0.001(5)
C6 0.049(5) 0.049(6) 0.051(6) -0.015(5) 0.016(5) 0.000(5)
C7 0.036(4) 0.032(5) 0.040(5) -0.005(4) 0.016(4) 0.002(4)
C8 0.027(4) 0.044(6) 0.039(5) 0.006(4) 0.010(4) 0.007(4)
C9 0.026(4) 0.037(5) 0.045(5) 0.001(4) 0.007(4) 0.006(4)
C10 0.035(5) 0.036(5) 0.036(5) 0.005(4) 0.010(4) 0.003(4)
C11 0.027(4) 0.036(5) 0.051(6) 0.005(4) 0.004(4) 0.005(5)
C12 0.029(4) 0.035(5) 0.049(6) 0.009(4) 0.008(4) 0.010(5)
C13 0.032(5) 0.039(6) 0.061(7) -0.004(4) 0.005(4) 0.003(5)
C14 0.047(6) 0.048(6) 0.057(6) -0.012(5) 0.014(5) -0.012(5)
C15 0.040(5) 0.055(6) 0.052(6) -0.008(5) 0.014(4) -0.005(5)

loop_
_atom_site_type_symbol
_atom_site_label
_atom_site_fract_x
_atom_site_fract_y
_atom_site_fract_z
_atom_site_U_iso_or_equiv
_atom_site_thermal_displace_type
_atom_site_calc_flag
_atom_site_refinement_flags
_atom_site_occupancy
I I1 1.07185(10) 0.31162(4) 0.23986(4) 0.0483(3) Uani . . 1.000
S S1 0.4332(4) 0.20616(18) 0.59942(16) 0.0586(10) Uani . . 1.000
O O1 -0.2092(9) 0.0552(4) 0.5161(4) 0.045(2) Uani . . 1.000
N N1 -0.4370(12) 0.0106(4) 0.3922(4) 0.040(3) Uani . . 1.000
N N2 0.0812(11) 0.1226(4) 0.3935(4) 0.034(2) Uani . . 1.000
N N3 0.1620(11) 0.1406(4) 0.4736(4) 0.037(3) Uani . . 1.000
N N4 0.4525(10) 0.2139(4) 0.4329(4) 0.034(2) Uani . . 1.000
C C1 -0.2557(14) 0.0481(5) 0.4378(6) 0.039(3) Uani . . 1.000
C C2 -0.4343(14) 0.0140(5) 0.3070(6) 0.038(3) Uani . . 1.000
C C3 -0.5883(15) -0.0147(6) 0.2406(6) 0.050(3) Uani . . 1.000
C C4 -0.5463(17) -0.0022(6) 0.1609(7) 0.058(4) Uani . . 1.000
C C5 -0.3504(17) 0.0387(6) 0.1472(6) 0.055(4) Uani . . 1.000
C C6 -0.1928(16) 0.0702(6) 0.2141(6) 0.049(3) Uani . . 1.000
C C7 -0.2329(13) 0.0575(5) 0.2942(5) 0.035(3) Uani . . 1.000
C C8 -0.1107(13) 0.0803(5) 0.3755(5) 0.036(3) Uani . . 1.000
C C9 0.3534(13) 0.1884(5) 0.4975(5) 0.036(3) Uani . . 1.000
C C10 0.6498(14) 0.2638(5) 0.4318(5) 0.035(3) Uani . . 1.000
C C11 0.7303(13) 0.2695(5) 0.3565(6) 0.038(3) Uani . . 1.000
C C12 0.9304(14) 0.3131(5) 0.3511(5) 0.038(3) Uani . . 1.000
C C13 1.0440(15) 0.3535(5) 0.4199(6) 0.044(3) Uani . . 1.000
C C14 0.9691(16) 0.3505(6) 0.4947(6) 0.050(3) Uani . . 1.000
C C15 0.7723(16) 0.3050(6) 0.5021(6) 0.048(3) Uani . . 1.000
H H1 -0.54474 -0.01324 0.41344 0.0478 Uiso . . 1.000
H H3 -0.72140 -0.04269 0.24913 0.0602 Uiso . . 1.000
H H3A 0.09085 0.12147 0.51176 0.0443 Uiso . . 1.000
H H4 -0.65213 -0.02171 0.11525 0.0694 Uiso . . 1.000
H H4A 0.38484 0.19719 0.38428 0.0404 Uiso . . 1.000
H H5 -0.32307 0.04539 0.09258 0.0658 Uiso . . 1.000
H H6 -0.06263 0.09934 0.20473 0.0588 Uiso . . 1.000
H H11 0.64938 0.24387 0.30899 0.0460 Uiso . . 1.000
H H13 1.17608 0.38384 0.41514 0.0529 Uiso . . 1.000
H H14 1.04853 0.37862 0.54072 0.0598 Uiso . . 1.000
H H15 0.72130 0.30179 0.55351 0.0580 Uiso . . 1.000

loop_
_atom_type_symbol
_atom_type_description
_atom_type_scat_dispersion_real
_atom_type_scat_dispersion_imag
_atom_type_scat_source
C C 0.0033 0.0016 'International Tables Vol C Tables 4.2.6.8 and 6.1.1.4'
H H 0.0000 0.0000 'International Tables Vol C Tables 4.2.6.8 and 6.1.1.4'
N N 0.0061 0.0033 'International Tables Vol C Tables 4.2.6.8 and 6.1.1.4'
O O 0.0106 0.0060 'International Tables Vol C Tables 4.2.6.8 and 6.1.1.4'
S S 0.1246 0.1234 'International Tables Vol C Tables 4.2.6.8 and 6.1.1.4'
I I -0.4742 1.8119 'International Tables Vol C Tables 4.2.6.8 and 6.1.1.4'

loop_
_geom_angle_atom_site_label_1
_geom_angle_atom_site_label_2
_geom_angle_atom_site_label_3
_geom_angle_site_symmetry_1
_geom_angle_site_symmetry_2
_geom_angle_site_symmetry_3
_geom_angle
_geom_angle_publ_flag
C1 N1 C2 . . . 112.8(7) no
N3 N2 C8 . . . 118.6(7) no
N2 N3 C9 . . . 122.4(6) no
C9 N4 C10 . . . 130.6(7) no
C2 N1 H1 . . . 124.00 no
C1 N1 H1 . . . 124.00 no
N2 N3 H3A . . . 119.00 no
C9 N3 H3A . . . 119.00 no
C10 N4 H4A . . . 115.00 no
C9 N4 H4A . . . 115.00 no
O1 C1 N1 . . . 127.9(8) no
N1 C1 C8 . . . 105.9(7) no
O1 C1 C8 . . . 126.3(7) no
C3 C2 C7 . . . 120.5(8) no
N1 C2 C3 . . . 130.8(8) no
N1 C2 C7 . . . 108.7(7) no
C2 C3 C4 . . . 119.4(9) no
C3 C4 C5 . . . 121.1(10) no
C4 C5 C6 . . . 120.6(9) no
C5 C6 C7 . . . 118.7(9) no
C6 C7 C8 . . . 133.5(8) no
C2 C7 C6 . . . 119.8(8) no
C2 C7 C8 . . . 106.7(7) no
N2 C8 C1 . . . 126.3(7) no
C1 C8 C7 . . . 105.9(7) no
N2 C8 C7 . . . 127.8(7) no
S1 C9 N3 . . . 117.2(6) no
N3 C9 N4 . . . 113.6(7) no
S1 C9 N4 . . . 129.2(6) no
C11 C10 C15 . . . 118.6(8) no
N4 C10 C15 . . . 124.8(7) no
N4 C10 C11 . . . 116.6(7) no
C10 C11 C12 . . . 120.4(8) no
I1 C12 C13 . . . 119.9(6) no
I1 C12 C11 . . . 120.1(6) no
C11 C12 C13 . . . 119.8(8) no
C12 C13 C14 . . . 121.7(8) no
C13 C14 C15 . . . 119.4(9) no
C10 C15 C14 . . . 120.1(8) no
C2 C3 H3 . . . 120.00 no
C4 C3 H3 . . . 120.00 no
C3 C4 H4 . . . 119.00 no
C5 C4 H4 . . . 119.00 no
C4 C5 H5 . . . 120.00 no
C6 C5 H5 . . . 120.00 no
C5 C6 H6 . . . 121.00 no
C7 C6 H6 . . . 121.00 no
C10 C11 H11 . . . 120.00 no
C12 C11 H11 . . . 120.00 no
C12 C13 H13 . . . 119.00 no
C14 C13 H13 . . . 119.00 no
C13 C14 H14 . . . 120.00 no
C15 C14 H14 . . . 120.00 no
C10 C15 H15 . . . 120.00 no
C14 C15 H15 . . . 120.00 no

loop_
_geom_bond_atom_site_label_1
_geom_bond_atom_site_label_2
_geom_bond_site_symmetry_1
_geom_bond_site_symmetry_2
_geom_bond_distance
_geom_bond_publ_flag
I1 C12 . . 2.100(8) no
S1 C9 . . 1.656(8) no
O1 C1 . . 1.251(11) no
N1 C1 . . 1.326(11) no
N1 C2 . . 1.380(11) no
N2 N3 . . 1.330(9) no
N2 C8 . . 1.303(10) no
N3 C9 . . 1.364(10) no
N4 C9 . . 1.345(10) no
N4 C10 . . 1.415(10) no
N1 H1 . . 0.8600 no
N3 H3A . . 0.8600 no
N4 H4A . . 0.8600 no
C1 C8 . . 1.517(12) no
C2 C3 . . 1.355(13) no
C2 C7 . . 1.417(11) no
C3 C4 . . 1.367(14) no
C4 C5 . . 1.372(14) no
C5 C6 . . 1.388(14) no
C6 C7 . . 1.371(12) no
C7 C8 . . 1.429(11) no
C10 C15 . . 1.409(13) no
C10 C11 . . 1.379(12) no
C11 C12 . . 1.382(11) no
C12 C13 . . 1.367(12) no
C13 C14 . . 1.354(13) no
C14 C15 . . 1.390(14) no
C3 H3 . . 0.9300 no
C4 H4 . . 0.9300 no
C5 H5 . . 0.9300 no
C6 H6 . . 0.9300 no
C11 H11 . . 0.9300 no
C13 H13 . . 0.9300 no
C14 H14 . . 0.9300 no
C15 H15 . . 0.9300 no

loop_
_geom_contact_atom_site_label_1
_geom_contact_atom_site_label_2
_geom_contact_distance
_geom_contact_site_symmetry_1
_geom_contact_site_symmetry_2
_geom_contact_publ_flag
I1 S1 3.352(3) . 4_654 no
I1 S1 3.979(3) . 4_554 no
I1 H3 3.2000 . 2_555 no
I1 H4A 3.3000 . 1_655 no
S1 C15 3.183(10) . . no
S1 I1 3.352(3) . 4_455 no
S1 I1 3.979(3) . 4_555 no
S1 H15 2.5100 . . no
O1 N2 3.028(9) . . no
O1 N3 2.761(9) . . no
O1 C9 3.344(10) . 1_455 no
O1 C1 3.168(10) . 3_556 no
O1 O1 3.157(8) . 3_556 no
O1 N1 2.939(9) . 3_456 no
O1 C8 3.241(10) . 3_556 no
O1 H3A 2.0700 . . no
O1 H1 2.0900 . 3_456 no
N1 O1 2.939(9) . 3_456 no
N2 O1 3.028(9) . . no
N2 N4 2.618(9) . . no
N2 C11 3.180(11) . 1_455 no
N2 C12 3.355(11) . 1_455 no
N3 O1 2.761(9) . . no
N4 C1 3.247(11) . 1_655 no
N4 N2 2.618(9) . . no
N4 C13 3.303(11) . 1_455 no
N2 H4A 2.1800 . . no
C1 N4 3.247(11) . 1_455 no
C1 C9 3.511(12) . 1_455 no
C1 O1 3.168(10) . 3_556 no
C8 O1 3.241(10) . 3_556 no
C8 C10 3.560(12) . 1_455 no
C8 C11 3.307(12) . 1_455 no
C9 C14 3.505(13) . 1_455 no
C9 C1 3.511(12) . 1_655 no
C9 C13 3.414(12) . 1_455 no
C9 O1 3.344(10) . 1_655 no
C10 C8 3.560(12) . 1_655 no
C11 C8 3.307(12) . 1_655 no
C11 N2 3.180(11) . 1_655 no
C12 N2 3.355(11) . 1_655 no
C13 N4 3.303(11) . 1_655 no
C13 C9 3.414(12) . 1_655 no
C14 C9 3.505(13) . 1_655 no
C15 S1 3.183(10) . . no
C1 H3A 2.4700 . . no
C1 H1 2.9000 . 3_456 no
C1 H3A 3.0700 . 3_556 no
C5 H13 3.0200 . 2_645 no
C9 H15 2.8700 . . no
C12 H3 3.0400 . 2_555 no
C13 H4 3.0600 . 2_555 no
C14 H5 3.0500 . 4_655 no
C15 H5 3.0100 . 4_655 no
H1 O1 2.0900 . 3_456 no
H1 C1 2.9000 . 3_456 no
H3 I1 3.2000 . 2_545 no
H3 C12 3.0400 . 2_545 no
H3A O1 2.0700 . . no
H3A C1 2.4700 . . no
H3A C1 3.0700 . 3_556 no
H4 C13 3.0600 . 2_545 no
H4A I1 3.3000 . 1_455 no
H4A N2 2.1800 . . no
H4A H11 2.2500 . . no
H5 C14 3.0500 . 4_454 no
H5 C15 3.0100 . 4_454 no
H11 H4A 2.2500 . . no
H13 C5 3.0200 . 2_655 no
H15 S1 2.5100 . . no
H15 C9 2.8700 . . no

loop_
_geom_hbond_atom_site_label_D
_geom_hbond_atom_site_label_H
_geom_hbond_atom_site_label_A
_geom_hbond_site_symmetry_A
_geom_hbond_distance_DH
_geom_hbond_distance_HA
_geom_hbond_distance_DA
_geom_hbond_angle_DHA
_geom_hbond_publ_flag
N1 H1 O1 3_456 0.86 2.09 2.939(9) 169 yes
N3 H3A O1 . 0.86 2.07 2.761(9) 137 yes
N4 H4A N2 . 0.86 2.18 2.618(9) 111 yes
C15 H15 S1 . 0.93 2.51 3.183(10) 129 yes

loop_
_geom_torsion_atom_site_label_1
_geom_torsion_atom_site_label_2
_geom_torsion_atom_site_label_3
_geom_torsion_atom_site_label_4
_geom_torsion_site_symmetry_1
_geom_torsion_site_symmetry_2
_geom_torsion_site_symmetry_3
_geom_torsion_site_symmetry_4
_geom_torsion
_geom_torsion_publ_flag
C1 N1 C2 C3 . . . . -178.2(9) no
C2 N1 C1 O1 . . . . -179.7(8) no
C2 N1 C1 C8 . . . . -0.6(9) no
C1 N1 C2 C7 . . . . 0.2(10) no
N3 N2 C8 C7 . . . . 176.9(8) no
C8 N2 N3 C9 . . . . -176.1(7) no
N3 N2 C8 C1 . . . . -0.3(12) no
N2 N3 C9 S1 . . . . 179.6(6) no
N2 N3 C9 N4 . . . . -1.0(11) no
C10 N4 C9 S1 . . . . -1.0(13) no
C9 N4 C10 C15 . . . . -7.2(14) no
C10 N4 C9 N3 . . . . 179.7(7) no
C9 N4 C10 C11 . . . . 170.5(8) no
O1 C1 C8 N2 . . . . -2.3(14) no
O1 C1 C8 C7 . . . . 180.0(8) no
N1 C1 C8 N2 . . . . 178.5(8) no
N1 C1 C8 C7 . . . . 0.8(9) no
N1 C2 C3 C4 . . . . 179.0(9) no
C7 C2 C3 C4 . . . . 0.8(14) no
N1 C2 C7 C6 . . . . -179.0(8) no
N1 C2 C7 C8 . . . . 0.4(9) no
C3 C2 C7 C6 . . . . -0.4(13) no
C3 C2 C7 C8 . . . . 179.0(8) no
C2 C3 C4 C5 . . . . 0.2(15) no
C3 C4 C5 C6 . . . . -1.7(16) no
C4 C5 C6 C7 . . . . 2.0(15) no
C5 C6 C7 C8 . . . . 179.8(9) no
C5 C6 C7 C2 . . . . -1.0(13) no
C2 C7 C8 N2 . . . . -178.4(8) no
C6 C7 C8 N2 . . . . 0.9(16) no
C6 C7 C8 C1 . . . . 178.6(10) no
C2 C7 C8 C1 . . . . -0.7(9) no
N4 C10 C11 C12 . . . . -176.1(7) no
C15 C10 C11 C12 . . . . 1.6(13) no
N4 C10 C15 C14 . . . . 177.9(8) no
C11 C10 C15 C14 . . . . 0.3(14) no
C10 C11 C12 I1 . . . . 173.5(6) no
C10 C11 C12 C13 . . . . -2.7(13) no
I1 C12 C13 C14 . . . . -174.5(7) no
C11 C12 C13 C14 . . . . 1.7(13) no
C12 C13 C14 C15 . . . . 0.3(14) no
C13 C14 C15 C10 . . . . -1.3(14) no

loop_
_cod_related_entry_id
_cod_related_entry_database
_cod_related_entry_code
1 ChemSpider 24745280
